data_7229326
loop_
_publ_author_name
'Gao, Lingling'
'Zhao, Qian-Nan'
'Li, Miao-Miao'
'Liming, Fan'
'Niu, Xiao-Yan'
'wang, xiaoqing'
'Hu, Tuoping'

_publ_section_title
;
 Magnetic Properties and Luminescence Sensing of Five Coordination
 Polymers Based on a Rigid Terphenyl-tetracarboxylic Acid
;
_journal_name_full CrystEngComm
_journal_paper_doi 10.1039/C7CE01510K
_journal_year 2017
_chemical_formula_moiety 'C29 H19 Co N4 O4'
_chemical_formula_sum 'C29 H19 Co N4 O4'
_chemical_formula_weight 546.41
_chemical_name_systematic
;
 ?
;
_space_group_crystal_system triclinic
_space_group_IT_number 2
_space_group_name_Hall '-P 1'
_space_group_name_H-M_alt 'P -1'
_symmetry_space_group_name_Hall '-P 1'
_symmetry_space_group_name_H-M 'P -1'
_atom_sites_solution_hydrogens geom
_atom_sites_solution_primary direct
_audit_creation_date 2016-10-10
_audit_creation_method
;
Olex2 1.2
(compiled 2016.09.09 svn.r3337 for OlexSys, GUI svn.r5227)
;
_audit_update_record
;
2017-03-28 deposited with the CCDC.
2017-10-13 downloaded from the CCDC.
;
_cell_angle_alpha 74.507(3)
_cell_angle_beta 74.689(3)
_cell_angle_gamma 83.854(3)
_cell_formula_units_Z 2
_cell_length_a 10.141(3)
_cell_length_b 10.279(3)
_cell_length_c 15.923(5)
_cell_measurement_reflns_used 55
_cell_measurement_temperature 296(2)
_cell_measurement_theta_max 27.52
_cell_measurement_theta_min 2.702
_cell_volume 1541.5(8)
_computing_molecular_graphics 'Olex2 (Dolomanov et al., 2009)'
_computing_publication_material 'Olex2 (Dolomanov et al., 2009)'
_computing_structure_refinement 'XL (Sheldrick, 2008)'
_computing_structure_solution 'SIR2004 (Burla et al., 2007)'
_diffrn_ambient_temperature 296.15
_diffrn_measured_fraction_theta_full 0.996
_diffrn_measured_fraction_theta_max 0.992
_diffrn_measurement_device_type 'CCD area detector'
_diffrn_measurement_method 'phi and omega scans'
_diffrn_radiation_type MoK\a
_diffrn_radiation_wavelength 0.71073
_diffrn_reflns_av_R_equivalents 0.0613
_diffrn_reflns_av_unetI/netI 0.0920
_diffrn_reflns_Laue_measured_fraction_full 0.996
_diffrn_reflns_Laue_measured_fraction_max 0.992
_diffrn_reflns_limit_h_max 13
_diffrn_reflns_limit_h_min -13
_diffrn_reflns_limit_k_max 13
_diffrn_reflns_limit_k_min -13
_diffrn_reflns_limit_l_max 20
_diffrn_reflns_limit_l_min -20
_diffrn_reflns_number 19653
_diffrn_reflns_point_group_measured_fraction_full 0.996
_diffrn_reflns_point_group_measured_fraction_max 0.992
_diffrn_reflns_theta_full 25.214
_diffrn_reflns_theta_max 27.529
_diffrn_reflns_theta_min 2.701
_exptl_absorpt_coefficient_mu 0.592
_exptl_absorpt_correction_type ?\%none?+-
_exptl_crystal_colour pink
_exptl_crystal_density_diffrn 1.177
_exptl_crystal_description block
_exptl_crystal_F_000 560
_exptl_crystal_size_max 0.3
_exptl_crystal_size_mid 0.25
_exptl_crystal_size_min 0.25
_refine_diff_density_max 0.271
_refine_diff_density_min -0.409
_refine_diff_density_rms 0.065
_refine_ls_extinction_method none
_refine_ls_goodness_of_fit_ref 0.924
_refine_ls_hydrogen_treatment constr
_refine_ls_matrix_type full
_refine_ls_number_parameters 379
_refine_ls_number_reflns 7074
_refine_ls_number_restraints 60
_refine_ls_restrained_S_all 0.923
_refine_ls_R_factor_all 0.0994
_refine_ls_R_factor_gt 0.0529
_refine_ls_shift/su_max 0.001
_refine_ls_shift/su_mean 0.000
_refine_ls_structure_factor_coef Fsqd
_refine_ls_weighting_details 'w=1/[\s^2^(Fo^2^)+(0.0626P)^2^] where P=(Fo^2^+2Fc^2^)/3'
_refine_ls_weighting_scheme calc
_refine_ls_wR_factor_gt 0.1175
_refine_ls_wR_factor_ref 0.1311
_reflns_Friedel_coverage 0.000
_reflns_number_gt 4115
_reflns_number_total 7074
_reflns_threshold_expression 'I > 2\s(I)'
_cod_data_source_file c7ce01510k2.cif
_cod_data_source_block p_sq_d
_cod_original_cell_volume 1541.6(8)
_cod_database_code 7229326
_shelxl_version_number 2014-3
_shelx_space_group_comment
;
The symmetry employed for this shelxl refinement is uniquely defined
by the following loop, which should always be used as a source of
symmetry information in preference to the above space-group names.
They are only intended as comments.
;
_olex2_refinement_description
;
1. Fixed Uiso
 At 1.2 times of:
  All C(H) groups
2. Uiso/Uaniso restraints and constraints
C26B \\sim C25B \\sim C25A \\sim C26A \\sim C20A \\sim C19A \\sim C19B \\sim
C20B: within 1.7A with sigma of 0.004 and sigma for terminal atoms of 0.08
3. Others
 Fixed Sof: C19B(0.5) H19B(0.5) C19A(0.5) H19A(0.5) C20B(0.5) H20B(0.5)
 C20A(0.5) H20A(0.5) C26B(0.5) H26B(0.5) C25B(0.5) H25B(0.5) C26A(0.5)
 H26A(0.5) C25A(0.5) H25A(0.5)
4.a Aromatic/amide H refined with riding coordinates:
 C8(H8), C29(H29), C28(H28), C3(H3), C23(H23), C10(H10), C11(H11), C17(H17),
 C22(H22), C27(H27), C6(H6), C16(H16), C14(H14), C13(H13), C12(H12), C19B(H19B),
  C19A(H19A), C20B(H20B), C20A(H20A), C26B(H26B), C25B(H25B), C26A(H26A),
 C25A(H25A)
;
_olex2_submission_special_instructions 'No special instructions were received'
_platon_squeeze_void_probe_radius 1.20

loop_
_space_group_symop_operation_xyz
'x, y, z'
'-x, -y, -z'

loop_
_atom_site_label
_atom_site_type_symbol
_atom_site_fract_x
_atom_site_fract_y
_atom_site_fract_z
_atom_site_U_iso_or_equiv
_atom_site_adp_type
_atom_site_occupancy
_atom_site_site_symmetry_order
_atom_site_calc_flag
_atom_site_refinement_flags_posn
_atom_site_refinement_flags_adp
_atom_site_refinement_flags_occupancy
_atom_site_disorder_assembly
_atom_site_disorder_group
Co1 Co 0.12933(4) 0.52579(4) 0.57981(2) 0.03282(14) Uani 1 1 d . . . . .
O2 O 0.07080(17) 0.4174(2) 0.36833(12) 0.0375(5) Uani 1 1 d . . . . .
N3 N -0.7327(3) -0.1577(3) 1.35085(17) 0.0528(7) Uani 1 1 d . . . . .
C8 C 0.3306(3) 0.4392(3) 0.25083(16) 0.0294(6) Uani 1 1 d . . . . .
H8 H 0.2552 0.4386 0.2280 0.035 Uiso 1 1 calc R . . . .
N2 N -0.0136(3) 0.1895(3) 0.79681(18) 0.0581(8) Uani 1 1 d . . . . .
O1 O 0.15387(18) 0.4230(2) 0.48313(12) 0.0401(5) Uani 1 1 d . . . . .
C29 C -0.8629(4) -0.1038(4) 1.3750(2) 0.0668(11) Uani 1 1 d . . . . .
H29 H -0.9008 -0.0254 1.3437 0.080 Uiso 1 1 calc R . . . .
C28 C -0.9246(4) -0.1880(4) 1.4535(2) 0.0605(10) Uani 1 1 d . . . . .
H28 H -1.0146 -0.1771 1.4852 0.073 Uiso 1 1 calc R . . . .
C2 C 0.3111(3) 0.4276(3) 0.34224(17) 0.0284(6) Uani 1 1 d . . . . .
C15 C -0.1171(4) 0.1343(4) 0.8766(2) 0.0594(10) Uani 1 1 d . . . . .
C18 C -0.3172(4) 0.0361(4) 1.0324(2) 0.0672(12) Uani 1 1 d . . . . .
N1 N 0.0921(3) 0.3400(3) 0.67757(16) 0.0459(7) Uani 1 1 d . . . . .
C9 C 0.4798(2) 0.4760(3) 0.09429(16) 0.0272(6) Uani 1 1 d . . . . .
C4 C 0.5541(3) 0.4370(3) 0.32057(17) 0.0307(6) Uani 1 1 d . . . . .
C24 C -0.6288(4) -0.1086(4) 1.2705(2) 0.0598(10) Uani 1 1 d . . . . .
C7 C 0.4607(3) 0.4517(3) 0.19271(16) 0.0295(6) Uani 1 1 d . . . . .
C3 C 0.4229(3) 0.4284(3) 0.37721(17) 0.0299(6) Uani 1 1 d . . . . .
H3 H 0.4102 0.4232 0.4380 0.036 Uiso 1 1 calc R . . . .
C23 C -0.5355(4) -0.1947(4) 1.2355(2) 0.0658(11) Uani 1 1 d . . . . .
H23 H -0.5391 -0.2865 1.2634 0.079 Uiso 1 1 calc R . . . .
C10 C 0.3911(3) 0.4275(3) 0.05791(17) 0.0354(7) Uani 1 1 d . . . . .
H10 H 0.3170 0.3785 0.0960 0.042 Uiso 1 1 calc R . . . .
C11 C 0.5891(3) 0.5492(3) 0.03424(17) 0.0353(7) Uani 1 1 d . . . . .
H11 H 0.6503 0.5833 0.0566 0.042 Uiso 1 1 calc R . . . .
C17 C -0.3098(4) 0.1635(4) 0.9913(3) 0.0841(15) Uani 1 1 d . . . . .
H17 H -0.3743 0.2240 1.0151 0.101 Uiso 1 1 calc R . . . .
C21 C -0.4262(4) -0.0161(4) 1.1150(3) 0.0727(12) Uani 1 1 d . . . . .
C5 C 0.6747(3) 0.4426(3) 0.35701(18) 0.0367(7) Uani 1 1 d . . . . .
C22 C -0.4332(4) -0.1489(4) 1.1579(2) 0.0687(12) Uani 1 1 d . . . . .
H22 H -0.3688 -0.2104 1.1354 0.082 Uiso 1 1 calc R . . . .
C27 C -0.7227(3) -0.2690(3) 1.4164(2) 0.0463(8) Uani 1 1 d . . . . .
H27 H -0.6439 -0.3243 1.4169 0.056 Uiso 1 1 calc R . . . .
C1 C 0.1683(3) 0.4221(3) 0.40325(17) 0.0307(6) Uani 1 1 d . . . . .
C6 C 0.5722(3) 0.4468(3) 0.22971(17) 0.0327(7) Uani 1 1 d . . . . .
H6 H 0.6603 0.4502 0.1927 0.039 Uiso 1 1 calc R . . . .
C16 C -0.2114(4) 0.2132(4) 0.9144(3) 0.0872(15) Uani 1 1 d . . . . .
H16 H -0.2115 0.3056 0.8883 0.105 Uiso 1 1 calc R . . . .
C14 C -0.0190(3) 0.3125(3) 0.7417(2) 0.0473(8) Uani 1 1 d . . . . .
H14 H -0.0944 0.3723 0.7485 0.057 Uiso 1 1 calc R . . . .
C13 C 0.1095(4) 0.1319(5) 0.7636(3) 0.117(2) Uani 1 1 d . . . . .
H13 H 0.1439 0.0458 0.7863 0.140 Uiso 1 1 calc R . . . .
C12 C 0.1712(4) 0.2263(5) 0.6905(3) 0.1045(19) Uani 1 1 d . . . . .
H12 H 0.2574 0.2142 0.6539 0.125 Uiso 1 1 calc R . . . .
C19B C -0.1824(8) -0.0321(8) 1.0160(5) 0.0673(17) Uani 0.5 1 d . U P A 1
H19B H -0.1619 -0.1087 1.0580 0.081 Uiso 0.5 1 calc R . P A 1
C19A C -0.2642(8) -0.0513(8) 0.9704(5) 0.0635(16) Uani 0.5 1 d . U P A 2
H19A H -0.2980 -0.1368 0.9827 0.076 Uiso 0.5 1 calc R . P A 2
C20B C -0.0843(8) 0.0189(8) 0.9366(5) 0.0669(17) Uani 0.5 1 d . U P A 1
H20B H 0.0014 -0.0241 0.9243 0.080 Uiso 0.5 1 calc R . P A 1
C20A C -0.1629(8) -0.0039(7) 0.8930(5) 0.0635(16) Uani 0.5 1 d . U P A 2
H20A H -0.1252 -0.0572 0.8531 0.076 Uiso 0.5 1 calc R . P A 2
C26B C -0.4939(8) 0.0767(8) 1.1695(5) 0.0586(17) Uani 0.5 1 d . U P B 2
H26B H -0.4678 0.1657 1.1540 0.070 Uiso 0.5 1 calc R . P B 2
C25B C -0.5974(8) 0.0298(8) 1.2444(5) 0.0595(17) Uani 0.5 1 d . U P B 2
H25B H -0.6465 0.0888 1.2777 0.071 Uiso 0.5 1 calc R . P B 2
C26A C -0.5517(8) 0.0603(8) 1.1343(6) 0.0621(17) Uani 0.5 1 d . U P B 1
H26A H -0.5653 0.1417 1.0941 0.075 Uiso 0.5 1 calc R . P B 1
C25A C -0.6533(9) 0.0160(8) 1.2114(5) 0.0615(17) Uani 0.5 1 d . U P B 1
H25A H -0.7347 0.0662 1.2240 0.074 Uiso 0.5 1 calc R . P B 1
N4 N -0.8365(2) -0.2909(3) 1.47957(16) 0.0421(6) Uani 1 1 d . . . . .
O3 O 0.65844(19) 0.4910(2) 0.42298(13) 0.0465(6) Uani 1 1 d . . . . .
O4 O 0.79103(19) 0.4028(2) 0.31876(13) 0.0472(6) Uani 1 1 d . . . . .

loop_
_atom_site_aniso_label
_atom_site_aniso_U_11
_atom_site_aniso_U_22
_atom_site_aniso_U_33
_atom_site_aniso_U_23
_atom_site_aniso_U_13
_atom_site_aniso_U_12
Co1 0.0231(2) 0.0544(3) 0.01733(19) -0.00514(17) 0.00154(14) -0.01219(17)
O2 0.0232(10) 0.0636(14) 0.0237(10) -0.0085(10) -0.0019(8) -0.0093(9)
N3 0.0535(17) 0.0457(17) 0.0366(15) 0.0040(13) 0.0154(13) -0.0079(14)
C8 0.0264(14) 0.0422(18) 0.0195(13) -0.0072(12) -0.0037(11) -0.0064(12)
N2 0.0522(17) 0.0553(19) 0.0369(16) 0.0106(14) 0.0152(13) 0.0044(14)
O1 0.0323(11) 0.0692(15) 0.0174(10) -0.0137(10) 0.0038(8) -0.0145(10)
C29 0.057(2) 0.058(2) 0.055(2) 0.0122(19) 0.0106(19) 0.0004(19)
C28 0.045(2) 0.067(3) 0.047(2) 0.0062(19) 0.0087(17) -0.0089(19)
C2 0.0259(14) 0.0391(17) 0.0186(13) -0.0062(12) -0.0021(11) -0.0054(12)
C15 0.059(2) 0.053(2) 0.0350(19) 0.0116(17) 0.0177(16) -0.0003(18)
C18 0.073(3) 0.042(2) 0.048(2) 0.0114(18) 0.0250(19) 0.0019(19)
N1 0.0351(14) 0.0638(19) 0.0285(14) -0.0012(13) 0.0004(11) -0.0047(13)
C9 0.0235(13) 0.0406(17) 0.0155(12) -0.0091(12) 0.0010(10) -0.0021(12)
C4 0.0278(14) 0.0407(17) 0.0217(14) -0.0060(12) -0.0025(11) -0.0068(12)
C24 0.064(2) 0.042(2) 0.044(2) 0.0043(17) 0.0213(17) -0.0041(18)
C7 0.0283(14) 0.0399(17) 0.0175(13) -0.0069(12) 0.0004(11) -0.0051(12)
C3 0.0291(14) 0.0434(18) 0.0162(13) -0.0067(12) -0.0023(11) -0.0084(13)
C23 0.083(3) 0.038(2) 0.048(2) 0.0026(17) 0.022(2) -0.0099(19)
C10 0.0286(15) 0.054(2) 0.0201(14) -0.0077(13) 0.0016(11) -0.0113(13)
C11 0.0338(15) 0.053(2) 0.0207(14) -0.0101(13) -0.0043(12) -0.0116(14)
C17 0.078(3) 0.056(3) 0.071(3) 0.007(2) 0.038(2) 0.000(2)
C21 0.076(3) 0.047(2) 0.054(2) 0.0096(19) 0.031(2) -0.001(2)
C5 0.0287(15) 0.053(2) 0.0232(15) -0.0028(14) -0.0011(12) -0.0104(14)
C22 0.081(3) 0.044(2) 0.050(2) -0.0020(18) 0.0286(19) -0.0060(19)
C27 0.0478(19) 0.0417(19) 0.0342(17) -0.0005(15) 0.0095(15) -0.0093(15)
C1 0.0266(14) 0.0392(17) 0.0221(14) -0.0041(13) -0.0003(11) -0.0069(12)
C6 0.0260(14) 0.0489(19) 0.0197(13) -0.0069(13) 0.0010(11) -0.0073(13)
C16 0.087(3) 0.051(2) 0.075(3) 0.009(2) 0.039(2) -0.006(2)
C14 0.0433(18) 0.052(2) 0.0311(17) 0.0034(16) 0.0042(14) -0.0046(16)
C13 0.080(3) 0.094(4) 0.090(4) 0.041(3) 0.040(3) 0.048(3)
C12 0.062(3) 0.102(4) 0.077(3) 0.034(3) 0.038(2) 0.027(3)
C19B 0.066(3) 0.055(3) 0.046(3) 0.015(3) 0.017(3) 0.001(3)
C19A 0.068(3) 0.050(3) 0.047(3) 0.005(3) 0.016(3) -0.010(3)
C20B 0.063(3) 0.057(3) 0.046(3) 0.011(3) 0.020(3) 0.002(3)
C20A 0.067(3) 0.052(3) 0.043(3) 0.003(3) 0.020(3) -0.006(3)
C26B 0.064(4) 0.038(3) 0.050(4) 0.002(3) 0.014(3) -0.006(3)
C25B 0.065(4) 0.039(3) 0.050(4) 0.000(3) 0.017(3) -0.004(3)
C26A 0.067(4) 0.040(3) 0.051(4) 0.005(3) 0.015(3) -0.002(3)
C25A 0.066(4) 0.042(3) 0.050(4) 0.002(3) 0.017(3) -0.003(3)
N4 0.0372(14) 0.0478(17) 0.0317(14) -0.0030(12) 0.0049(11) -0.0117(13)
O3 0.0336(11) 0.0853(17) 0.0267(11) -0.0221(11) -0.0041(9) -0.0156(11)
O4 0.0265(11) 0.0781(17) 0.0373(12) -0.0178(11) -0.0058(9) 0.0010(11)

loop_
_atom_type_symbol
_atom_type_description
_atom_type_scat_dispersion_real
_atom_type_scat_dispersion_imag
_atom_type_scat_source
C C 0.0033 0.0016 'International Tables Vol C Tables 4.2.6.8 and 6.1.1.4'
H H 0.0000 0.0000 'International Tables Vol C Tables 4.2.6.8 and 6.1.1.4'
Co Co 0.3494 0.9721 'International Tables Vol C Tables 4.2.6.8 and 6.1.1.4'
N N 0.0061 0.0033 'International Tables Vol C Tables 4.2.6.8 and 6.1.1.4'
O O 0.0106 0.0060 'International Tables Vol C Tables 4.2.6.8 and 6.1.1.4'

loop_
_geom_angle_atom_site_label_1
_geom_angle_atom_site_label_2
_geom_angle_atom_site_label_3
_geom_angle
_geom_angle_site_symmetry_1
_geom_angle_site_symmetry_3
O2 Co1 N1 86.93(9) 2_566 .
O2 Co1 N4 92.79(9) 2_566 1_664
O2 Co1 O3 152.07(8) 2_566 2_666
O2 Co1 O4 93.17(7) 2_566 2_666
O1 Co1 O2 114.44(7) . 2_566
O1 Co1 N1 88.39(10) . .
O1 Co1 N4 90.10(9) . 1_664
O1 Co1 O3 93.39(8) . 2_666
O1 Co1 O4 151.67(8) . 2_666
N1 Co1 O3 91.86(9) . 2_666
N1 Co1 O4 86.85(9) . 2_666
N4 Co1 N1 178.18(10) 1_664 .
N4 Co1 O3 89.23(9) 1_664 2_666
N4 Co1 O4 94.95(9) 1_664 2_666
O3 Co1 O4 58.91(7) 2_666 2_666
C1 O2 Co1 123.79(17) . 2_566
C29 N3 C24 127.4(3) . .
C27 N3 C29 106.3(3) . .
C27 N3 C24 126.3(3) . .
C2 C8 C7 121.3(2) . .
C14 N2 C15 125.7(3) . .
C14 N2 C13 106.0(3) . .
C13 N2 C15 128.2(3) . .
C1 O1 Co1 150.5(2) . .
C28 C29 N3 105.9(3) . .
C29 C28 N4 110.4(3) . .
C8 C2 C3 119.9(2) . .
C8 C2 C1 120.4(2) . .
C3 C2 C1 119.6(2) . .
N2 C15 C20A 120.0(4) . .
C16 C15 N2 120.9(3) . .
C16 C15 C20B 113.6(4) . .
C16 C15 C20A 113.0(4) . .
C20B C15 N2 118.5(4) . .
C17 C18 C21 122.3(3) . .
C17 C18 C19B 110.7(4) . .
C17 C18 C19A 112.2(4) . .
C19B C18 C21 121.3(4) . .
C19A C18 C21 118.1(4) . .
C14 N1 Co1 125.3(2) . .
C14 N1 C12 104.1(3) . .
C12 N1 Co1 130.6(2) . .
C10 C9 C7 122.0(2) . .
C10 C9 C11 117.2(2) . .
C11 C9 C7 120.9(2) . .
C3 C4 C5 119.9(2) . .
C6 C4 C3 119.9(2) . .
C6 C4 C5 120.1(2) . .
C23 C24 N3 120.2(3) . .
C23 C24 C25B 117.5(4) . .
C23 C24 C25A 116.9(4) . .
C25B C24 N3 119.4(4) . .
C25A C24 N3 118.8(4) . .
C8 C7 C9 121.1(2) . .
C8 C7 C6 117.9(2) . .
C6 C7 C9 120.9(2) . .
C2 C3 C4 119.6(2) . .
C24 C23 C22 121.1(3) . .
C9 C10 C11 121.2(2) . 2_665
C10 C11 C9 121.7(2) 2_665 .
C18 C17 C16 123.1(4) . .
C22 C21 C18 122.2(3) . .
C22 C21 C26B 115.6(4) . .
C22 C21 C26A 114.3(4) . .
C26B C21 C18 118.4(4) . .
C26A C21 C18 120.1(4) . .
O3 C5 C4 119.1(3) . .
O3 C5 O4 121.2(3) . .
O4 C5 C4 119.6(3) . .
C21 C22 C23 120.9(3) . .
N4 C27 N3 112.3(3) . .
O2 C1 C2 116.8(2) . .
O1 C1 O2 124.4(2) . .
O1 C1 C2 118.8(2) . .
C4 C6 C7 121.3(2) . .
C15 C16 C17 122.1(4) . .
N1 C14 N2 113.1(3) . .
C12 C13 N2 105.4(4) . .
N1 C12 C13 111.3(3) . .
C20B C19B C18 119.2(6) . .
C20A C19A C18 118.8(6) . .
C15 C20B C19B 118.9(7) . .
C19A C20A C15 117.6(7) . .
C25B C26B C21 118.5(6) . .
C26B C25B C24 119.8(7) . .
C25A C26A C21 121.5(7) . .
C26A C25A C24 117.5(7) . .
C28 N4 Co1 131.0(2) . 1_446
C27 N4 Co1 122.6(2) . 1_446
C27 N4 C28 105.1(3) . .
C5 O3 Co1 93.79(17) . 2_666
C5 O4 Co1 86.08(17) . 2_666

loop_
_geom_bond_atom_site_label_1
_geom_bond_atom_site_label_2
_geom_bond_distance
_geom_bond_site_symmetry_2
Co1 O2 2.0641(19) 2_566
Co1 O1 2.039(2) .
Co1 N1 2.114(3) .
Co1 N4 2.112(3) 1_664
Co1 O3 2.130(2) 2_666
Co1 O4 2.291(2) 2_666
O2 Co1 2.0641(19) 2_566
O2 C1 1.267(3) .
N3 C29 1.374(4) .
N3 C24 1.435(4) .
N3 C27 1.342(4) .
C8 C2 1.390(3) .
C8 C7 1.394(3) .
N2 C15 1.441(4) .
N2 C14 1.338(4) .
N2 C13 1.359(4) .
O1 C1 1.244(3) .
C29 C28 1.353(4) .
C28 N4 1.360(4) .
C2 C3 1.391(3) .
C2 C1 1.513(3) .
C15 C16 1.314(5) .
C15 C20B 1.380(8) .
C15 C20A 1.477(8) .
C18 C17 1.298(5) .
C18 C21 1.491(4) .
C18 C19B 1.461(8) .
C18 C19A 1.471(8) .
N1 C14 1.304(4) .
N1 C12 1.346(5) .
C9 C7 1.482(3) .
C9 C10 1.385(4) .
C9 C11 1.394(4) .
C4 C3 1.393(3) .
C4 C5 1.498(4) .
C4 C6 1.387(3) .
C24 C23 1.340(5) .
C24 C25B 1.418(8) .
C24 C25A 1.414(9) .
C7 C6 1.397(4) .
C23 C22 1.392(4) .
C10 C11 1.385(3) 2_665
C11 C10 1.385(3) 2_665
C17 C16 1.374(5) .
C21 C22 1.353(5) .
C21 C26B 1.457(9) .
C21 C26A 1.428(9) .
C5 O3 1.244(3) .
C5 O4 1.257(3) .
C27 N4 1.310(3) .
C13 C12 1.353(5) .
C19B C20B 1.399(9) .
C19A C20A 1.389(9) .
C26B C25B 1.378(9) .
C26A C25A 1.382(9) .
N4 Co1 2.112(3) 1_446
O3 Co1 2.130(2) 2_666
O4 Co1 2.291(2) 2_666

loop_
_platon_squeeze_void_nr
_platon_squeeze_void_average_x
_platon_squeeze_void_average_y
_platon_squeeze_void_average_z
_platon_squeeze_void_volume
_platon_squeeze_void_count_electrons
_platon_squeeze_void_content
1 -0.231 0.269 0.231 423 120 ' '
